data_1519650
loop_
_publ_author_name
'Heinz, Luisa G.'
'Yushchenko, Oleksandr'
'Neuburger, Markus'
'Vauthey, Eric'
'Wenger, Oliver S.'

_publ_section_title
;
 Tetramethoxybenzene is a Good Building Block for Molecular Wires:
 Insights from Photoinduced Electron Transfer.
;
_journal_issue 22
_journal_name_full 'The journal of physical chemistry. A'
_journal_page_first 5676
_journal_paper_doi 10.1021/acs.jpca.5b03649
_journal_volume 119
_journal_year 2015
_chemical_formula_moiety 'C52 H45 N3 O6'
_chemical_formula_sum 'C52 H45 N3 O6'
_chemical_formula_weight 807.95
_space_group_IT_number 2
_symmetry_cell_setting triclinic
_symmetry_space_group_name_Hall '-P 1'
_symmetry_space_group_name_H-M 'P -1'
_atom_sites_solution_hydrogens difmap
_atom_sites_solution_primary other
_cell_angle_alpha 73.327(3)
_cell_angle_beta 88.656(3)
_cell_angle_gamma 71.560(3)
_cell_formula_units_Z 4
_cell_length_a 11.8085(9)
_cell_length_b 15.4553(12)
_cell_length_c 25.507(2)
_cell_measurement_reflns_used 9992
_cell_measurement_temperature 123
_cell_measurement_theta_max 68
_cell_measurement_theta_min 4
_cell_volume 4218.8(6)
_computing_cell_refinement 'Apex2 (Bruker AXS, 2006)'
_computing_data_collection 'Apex2 (Bruker AXS, 2006)'
_computing_data_reduction 'Apex2 (Bruker AXS, 2006)'
_computing_molecular_graphics 'CAMERON (Watkin et al., 1996)'
_computing_publication_material 'CRYSTALS (Betteridge et al., 2003)'
_computing_structure_refinement 'CRYSTALS (Betteridge et al., 2003)'
_computing_structure_solution 'Superflip (Palatinus & Chapuis, 2007)'
_diffrn_ambient_temperature 123
_diffrn_measured_fraction_theta_full 0.993
_diffrn_measured_fraction_theta_max 0.975
_diffrn_measurement_device Area
_diffrn_measurement_device_type 'Bruker Kappa Apex2'
_diffrn_measurement_method '\f & \w scans'
_diffrn_radiation_monochromator graphite
_diffrn_radiation_type 'Cu K\a'
_diffrn_radiation_wavelength 1.54178
_diffrn_reflns_av_R_equivalents 0.035
_diffrn_reflns_limit_h_max 14
_diffrn_reflns_limit_h_min -14
_diffrn_reflns_limit_k_max 18
_diffrn_reflns_limit_k_min -18
_diffrn_reflns_limit_l_max 30
_diffrn_reflns_limit_l_min -30
_diffrn_reflns_number 59075
_diffrn_reflns_theta_full 66.500
_diffrn_reflns_theta_max 68.304
_diffrn_reflns_theta_min 1.813
_diffrn_standards_number 0
_exptl_absorpt_coefficient_mu 0.668
_exptl_absorpt_correction_T_max 0.95
_exptl_absorpt_correction_T_min 0.92
_exptl_absorpt_correction_type multi-scan
_exptl_absorpt_process_details 'SADABS (Siemens, 1996)'
_exptl_crystal_colour yellow
_exptl_crystal_density_diffrn 1.272
_exptl_crystal_density_method 'not measured'
_exptl_crystal_description block
_exptl_crystal_F_000 1704
_exptl_crystal_size_max 0.220
_exptl_crystal_size_mid 0.120
_exptl_crystal_size_min 0.070
_refine_diff_density_max 0.75
_refine_diff_density_min -0.38
_refine_ls_extinction_method None
_refine_ls_goodness_of_fit_ref 1.0740
_refine_ls_hydrogen_treatment constr
_refine_ls_matrix_type full
_refine_ls_number_parameters 1099
_refine_ls_number_reflns 14218
_refine_ls_number_restraints 0
_refine_ls_R_factor_all 0.0683
_refine_ls_R_factor_gt 0.0659
_refine_ls_shift/su_max 0.0029495
_refine_ls_shift/su_mean 0.0008726
_refine_ls_structure_factor_coef F
_refine_ls_weighting_details
;
 Method, part 1, Chebychev polynomial, (Watkin, 1994, Prince, 1982) 
 [weight] = 1.0/[A~0~*T~0~(x)+A~1~*T~1~(x) ... +A~n-1~]*T~n-1~(x)] 
 where A~i~ are the Chebychev coefficients listed below and x= Fcalc/Fmax 
 Method = Robust Weighting (Prince, 1982) 
 W = [weight] * [1-(deltaF/6*sigmaF)^2^]^2^ 
 A~i~ are: 
 0.127 0.646E-01 -0.420E-02 
;
_refine_ls_weighting_scheme calc
_refine_ls_wR_factor_all 0.0767
_refine_ls_wR_factor_gt 0.0693
_refine_ls_wR_factor_ref 0.0688
_reflns_limit_h_max 14
_reflns_limit_h_min -14
_reflns_limit_k_max 18
_reflns_limit_k_min -17
_reflns_limit_l_max 30
_reflns_limit_l_min 0
_reflns_number_gt 14424
_reflns_number_total 15095
_reflns_threshold_expression I>2.0\s(I)
_oxford_diffrn_Wilson_B_factor 0.00
_oxford_diffrn_Wilson_scale 0.00
_oxford_refine_ls_r_factor_ref 0.0653
_oxford_refine_ls_scale 0.06556(8)
_oxford_reflns_number_all 15024
_oxford_reflns_threshold_expression_ref I>3.0\s(I)
_cod_data_source_file jp5b03649_si_002.cif
_cod_data_source_block 1
_cod_depositor_comments
;
The following automatic conversions were performed:

'_atom_sites_solution_primary' value 'Other' changed to 'other'
according to
/usr/data/users/saulius/crontab/automatic-downloads/rss-feeds/ACS/lib/dictionaries/cif_core.dic
dictionary named 'cif_core.dic' version 2.4.2 from 2011-04-26.

Automatic conversion script
Id: cif_fix_values 3271 2015-04-21 07:52:19Z andrius 

 Adding full bibliography for 1519650.cif.
;
_cod_database_code 1519650

loop_
_symmetry_equiv_pos_as_xyz
x,y,z
-x,-y,-z

loop_
_atom_site_label
_atom_site_type_symbol
_atom_site_fract_x
_atom_site_fract_y
_atom_site_fract_z
_atom_site_U_iso_or_equiv
_atom_site_occupancy
_atom_site_adp_type
_atom_site_refinement_flags_posn
N1 N 0.45941(14) 0.34936(10) 0.41935(7) 0.0339 1.0000 Uani .
N2 N -0.93091(14) 1.69797(10) 0.11331(6) 0.0294 1.0000 Uani .
N3 N -1.25418(15) 1.77322(12) 0.09211(8) 0.0439 1.0000 Uani .
O1 O 0.36763(14) 0.00465(9) 0.45908(6) 0.0442 1.0000 Uani .
O2 O 0.93257(13) 0.33758(11) 0.43924(7) 0.0481 1.0000 Uani .
O3 O -0.12864(12) 0.81572(9) 0.25833(6) 0.0355 1.0000 Uani .
O4 O -0.04198(15) 0.91538(10) 0.40834(7) 0.0502 1.0000 Uani .
O5 O -0.32379(13) 0.98641(9) 0.22026(6) 0.0409 1.0000 Uani .
O6 O -0.23305(12) 1.08751(9) 0.37020(6) 0.0351 1.0000 Uani .
C1 C 0.43312(16) 0.26169(12) 0.43111(8) 0.0309 1.0000 Uani .
C2 C 0.35063(16) 0.24249(13) 0.46798(8) 0.0333 1.0000 Uani .
C3 C 0.32584(17) 0.15703(13) 0.47856(9) 0.0365 1.0000 Uani .
C4 C 0.38621(17) 0.09003(13) 0.45266(8) 0.0346 1.0000 Uani .
C5 C 0.47113(18) 0.10831(13) 0.41693(8) 0.0370 1.0000 Uani .
C6 C 0.49398(17) 0.19377(13) 0.40556(8) 0.0341 1.0000 Uani .
C7 C 0.2740(2) -0.01235(16) 0.49215(12) 0.0563 1.0000 Uani .
C8 C 0.58183(16) 0.34365(12) 0.42548(8) 0.0303 1.0000 Uani .
C9 C 0.64968(16) 0.29105(12) 0.47451(8) 0.0328 1.0000 Uani .
C10 C 0.76815(17) 0.28586(13) 0.48099(9) 0.0375 1.0000 Uani .
C11 C 0.81905(16) 0.33512(13) 0.43756(9) 0.0357 1.0000 Uani .
C12 C 0.75166(18) 0.38673(13) 0.38833(8) 0.0361 1.0000 Uani .
C13 C 0.63517(18) 0.39075(13) 0.38217(8) 0.0342 1.0000 Uani .
C14 C 1.0001(2) 0.2935(2) 0.48815(12) 0.0680 1.0000 Uani .
C15 C 0.36885(17) 0.43755(12) 0.40602(8) 0.0311 1.0000 Uani .
C16 C 0.39193(17) 0.51931(13) 0.40957(8) 0.0340 1.0000 Uani .
C17 C 0.30308(18) 0.60728(13) 0.39581(8) 0.0354 1.0000 Uani .
C18 C 0.18687(18) 0.61724(13) 0.37861(8) 0.0347 1.0000 Uani .
C19 C 0.16405(18) 0.53528(13) 0.37522(9) 0.0370 1.0000 Uani .
C20 C 0.25260(18) 0.44782(13) 0.38846(9) 0.0365 1.0000 Uani .
C21 C 0.09469(17) 0.70795(13) 0.36385(8) 0.0348 1.0000 Uani .
C22 C 0.01336(17) 0.78258(13) 0.35100(8) 0.0340 1.0000 Uani .
C23 C -0.08421(16) 0.86900(12) 0.33235(8) 0.0304 1.0000 Uani .
C24 C -0.10930(17) 0.93858(13) 0.36033(8) 0.0322 1.0000 Uani .
C25 C -0.20401(17) 1.02293(12) 0.34054(7) 0.0295 1.0000 Uani .
C26 C -0.27715(16) 1.03812(12) 0.29369(7) 0.0281 1.0000 Uani .
C27 C -0.25205(16) 0.96784(12) 0.26601(7) 0.0292 1.0000 Uani .
C28 C -0.15487(17) 0.88495(12) 0.28483(8) 0.0293 1.0000 Uani .
C29 C -0.0495(3) 0.82818(19) 0.21571(11) 0.0566 1.0000 Uani .
C30 C 0.0029(2) 0.9819(2) 0.41992(12) 0.0593 1.0000 Uani .
C31 C -0.3717(2) 0.91385(18) 0.21619(11) 0.0521 1.0000 Uani .
C32 C -0.2095(2) 1.17470(16) 0.34638(11) 0.0529 1.0000 Uani .
C33 C -0.37921(17) 1.12187(12) 0.27613(8) 0.0313 1.0000 Uani .
C34 C -0.46635(17) 1.19240(12) 0.26244(8) 0.0321 1.0000 Uani .
C35 C -0.56739(17) 1.27737(12) 0.24297(8) 0.0316 1.0000 Uani .
C36 C -0.57214(17) 1.36023(13) 0.25663(8) 0.0321 1.0000 Uani .
C37 C -0.66340(17) 1.44668(12) 0.23513(7) 0.0305 1.0000 Uani .
C38 C -0.75428(17) 1.44910(12) 0.19963(7) 0.0301 1.0000 Uani .
C39 C -0.75166(18) 1.36576(13) 0.18770(8) 0.0347 1.0000 Uani .
C40 C -0.66013(18) 1.27973(13) 0.20834(8) 0.0330 1.0000 Uani .
C41 C -0.6626(2) 1.19309(14) 0.19323(9) 0.0415 1.0000 Uani .
C42 C -0.66270(18) 1.53286(13) 0.25121(8) 0.0345 1.0000 Uani .
C43 C -0.84039(17) 1.62098(12) 0.14058(7) 0.0299 1.0000 Uani .
C44 C -0.85610(17) 1.53655(12) 0.17315(7) 0.0300 1.0000 Uani .
C45 C -0.97285(17) 1.53467(12) 0.17644(8) 0.0334 1.0000 Uani .
C46 C -1.06598(17) 1.61243(12) 0.14854(8) 0.0310 1.0000 Uani .
C47 C -1.04280(16) 1.69337(12) 0.11737(7) 0.0260 1.0000 Uani .
C48 C -1.14320(16) 1.77970(12) 0.08811(7) 0.0286 1.0000 Uani .
C49 C -1.12187(16) 1.86224(12) 0.05837(7) 0.0285 1.0000 Uani .
C50 C -1.21709(18) 1.94129(14) 0.03215(9) 0.0377 1.0000 Uani .
C51 C -1.33145(19) 1.93545(15) 0.03615(10) 0.0476 1.0000 Uani .
C52 C -1.34610(19) 1.85080(16) 0.06611(11) 0.0522 1.0000 Uani .
H21 H 0.3111 0.2877 0.4867 0.0404 1.0000 Uiso R
H31 H 0.2673 0.1442 0.5045 0.0451 1.0000 Uiso R
H51 H 0.5145 0.0636 0.4001 0.0439 1.0000 Uiso R
H61 H 0.5533 0.2045 0.3820 0.0388 1.0000 Uiso R
H71 H 0.2723 -0.0749 0.4926 0.0850 1.0000 Uiso R
H72 H 0.2932 -0.0127 0.5296 0.0846 1.0000 Uiso R
H73 H 0.1973 0.0366 0.4760 0.0840 1.0000 Uiso R
H91 H 0.6146 0.2595 0.5038 0.0385 1.0000 Uiso R
H101 H 0.8117 0.2529 0.5145 0.0453 1.0000 Uiso R
H121 H 0.7888 0.4184 0.3594 0.0430 1.0000 Uiso R
H131 H 0.5888 0.4266 0.3471 0.0418 1.0000 Uiso R
H141 H 1.0741 0.3106 0.4828 0.1020 1.0000 Uiso R
H142 H 0.9543 0.3193 0.5151 0.1023 1.0000 Uiso R
H143 H 1.0165 0.2237 0.4968 0.1018 1.0000 Uiso R
H161 H 0.4688 0.5150 0.4205 0.0402 1.0000 Uiso R
H171 H 0.3226 0.6608 0.3988 0.0426 1.0000 Uiso R
H191 H 0.0867 0.5399 0.3635 0.0438 1.0000 Uiso R
H201 H 0.2355 0.3942 0.3851 0.0439 1.0000 Uiso R
H291 H -0.0855 0.8890 0.1884 0.0850 1.0000 Uiso R
H292 H 0.0279 0.8241 0.2308 0.0846 1.0000 Uiso R
H293 H -0.0354 0.7783 0.1995 0.0845 1.0000 Uiso R
H301 H 0.0742 0.9447 0.4480 0.0886 1.0000 Uiso R
H302 H -0.0591 1.0284 0.4357 0.0884 1.0000 Uiso R
H303 H 0.0292 1.0187 0.3847 0.0892 1.0000 Uiso R
H311 H -0.3366 0.8899 0.1863 0.0787 1.0000 Uiso R
H312 H -0.3514 0.8635 0.2495 0.0782 1.0000 Uiso R
H313 H -0.4561 0.9415 0.2086 0.0791 1.0000 Uiso R
H321 H -0.2405 1.2166 0.3703 0.0806 1.0000 Uiso R
H322 H -0.1217 1.1533 0.3491 0.0758 1.0000 Uiso R
H323 H -0.2459 1.2057 0.3080 0.0799 1.0000 Uiso R
H361 H -0.5104 1.3568 0.2807 0.0386 1.0000 Uiso R
H391 H -0.8151 1.3674 0.1645 0.0415 1.0000 Uiso R
H411 H -0.7069 1.2136 0.1580 0.0629 1.0000 Uiso R
H412 H -0.6989 1.1530 0.2203 0.0634 1.0000 Uiso R
H413 H -0.5808 1.1563 0.1887 0.0624 1.0000 Uiso R
H421 H -0.6313 1.5722 0.2227 0.0528 1.0000 Uiso R
H422 H -0.6118 1.5134 0.2834 0.0526 1.0000 Uiso R
H423 H -0.7435 1.5693 0.2577 0.0525 1.0000 Uiso R
H431 H -0.7633 1.6247 0.1361 0.0339 1.0000 Uiso R
H451 H -0.9887 1.4790 0.1978 0.0404 1.0000 Uiso R
H461 H -1.1438 1.6115 0.1497 0.0383 1.0000 Uiso R
H491 H -1.0465 1.8644 0.0557 0.0341 1.0000 Uiso R
H501 H -1.2037 1.9979 0.0118 0.0445 1.0000 Uiso R
H511 H -1.3993 1.9887 0.0191 0.0573 1.0000 Uiso R
H521 H -1.4231 1.8463 0.0682 0.0632 1.0000 Uiso R
N4 N 0.00861(13) 1.15848(10) 0.08344(7) 0.0333 1.0000 Uani .
N5 N 1.40028(14) -0.19573(10) 0.38682(6) 0.0326 1.0000 Uani .
N6 N 1.72277(15) -0.26733(12) 0.39729(7) 0.0401 1.0000 Uani .
O7 O 0.10320(13) 1.49980(9) 0.05457(6) 0.0386 1.0000 Uani .
O8 O -0.45481(12) 1.17742(11) 0.02739(7) 0.0464 1.0000 Uani .
O9 O 0.59848(12) 0.69703(9) 0.23712(6) 0.0358 1.0000 Uani .
O10 O 0.49018(12) 0.57655(10) 0.09947(6) 0.0407 1.0000 Uani .
O11 O 0.80115(13) 0.52776(9) 0.27352(6) 0.0390 1.0000 Uani .
O12 O 0.69377(12) 0.41287(9) 0.13469(6) 0.0346 1.0000 Uani .
C53 C 0.03551(16) 1.24508(12) 0.07427(8) 0.0299 1.0000 Uani .
C54 C 0.12501(16) 1.26381(12) 0.04155(8) 0.0309 1.0000 Uani .
C55 C 0.15157(17) 1.34760(13) 0.03387(8) 0.0320 1.0000 Uani .
C56 C 0.08440(17) 1.41538(12) 0.05852(8) 0.0317 1.0000 Uani .
C57 C -0.00834(17) 1.39849(13) 0.08967(8) 0.0338 1.0000 Uani .
C58 C -0.03215(17) 1.31394(13) 0.09812(8) 0.0329 1.0000 Uani .
C59 C 0.2074(2) 1.51348(15) 0.02980(10) 0.0443 1.0000 Uani .
C60 C -0.11233(15) 1.16579(12) 0.07094(8) 0.0282 1.0000 Uani .
C61 C -0.16364(15) 1.20925(12) 0.01750(8) 0.0297 1.0000 Uani .
C62 C -0.27842(16) 1.21302(13) 0.00452(8) 0.0329 1.0000 Uani .
C63 C -0.34310(16) 1.17330(13) 0.04509(8) 0.0325 1.0000 Uani .
C64 C -0.29377(17) 1.13160(13) 0.09862(9) 0.0354 1.0000 Uani .
C65 C -0.17837(17) 1.12800(13) 0.11139(8) 0.0334 1.0000 Uani .
C66 C -0.5313(2) 1.1533(2) 0.06813(13) 0.0684 1.0000 Uani .
C67 C 0.09749(16) 1.06946(12) 0.09652(8) 0.0289 1.0000 Uani .
C68 C 0.07382(17) 0.98916(13) 0.09062(8) 0.0323 1.0000 Uani .
C69 C 0.16124(17) 0.90084(13) 0.10382(8) 0.0327 1.0000 Uani .
C70 C 0.27642(16) 0.88869(12) 0.12291(8) 0.0306 1.0000 Uani .
C71 C 0.30014(16) 0.96856(13) 0.12920(8) 0.0313 1.0000 Uani .
C72 C 0.21288(16) 1.05664(12) 0.11691(8) 0.0313 1.0000 Uani .
C73 C 0.36816(17) 0.79778(12) 0.13650(8) 0.0315 1.0000 Uani .
C74 C 0.44823(17) 0.72312(13) 0.14865(8) 0.0316 1.0000 Uani .
C75 C 0.54693(16) 0.63691(12) 0.16756(7) 0.0286 1.0000 Uani .
C76 C 0.56885(16) 0.56484(12) 0.14183(8) 0.0301 1.0000 Uani .
C77 C 0.66633(16) 0.48196(12) 0.16129(7) 0.0282 1.0000 Uani .
C78 C 0.74316(16) 0.47037(12) 0.20579(7) 0.0287 1.0000 Uani .
C79 C 0.72187(16) 0.54408(12) 0.23089(7) 0.0291 1.0000 Uani .
C80 C 0.62269(16) 0.62512(12) 0.21260(8) 0.0294 1.0000 Uani .
C81 C 0.5165(2) 0.68930(18) 0.27917(10) 0.0529 1.0000 Uani .
C82 C 0.5375(3) 0.5873(2) 0.04723(10) 0.0666 1.0000 Uani .
C83 C 0.8343(2) 0.60629(17) 0.27999(10) 0.0510 1.0000 Uani .
C84 C 0.6214(3) 0.35204(18) 0.14686(14) 0.0658 1.0000 Uani .
C85 C 0.84247(17) 0.38501(12) 0.22543(8) 0.0308 1.0000 Uani .
C86 C 0.92585(17) 0.31286(13) 0.24245(8) 0.0329 1.0000 Uani .
C87 C 1.02421(17) 0.22708(13) 0.26469(8) 0.0326 1.0000 Uani .
C88 C 1.03385(17) 0.14508(13) 0.24924(8) 0.0320 1.0000 Uani .
C89 C 1.12447(17) 0.05903(12) 0.27113(8) 0.0312 1.0000 Uani .
C90 C 1.21022(18) 0.05605(13) 0.30963(8) 0.0329 1.0000 Uani .
C91 C 1.20059(18) 0.13790(13) 0.32463(8) 0.0367 1.0000 Uani .
C92 C 1.10901(18) 0.22378(13) 0.30353(8) 0.0361 1.0000 Uani .
C93 C 1.1034(2) 0.30937(14) 0.32171(9) 0.0459 1.0000 Uani .
C94 C 1.13007(19) -0.02655(13) 0.25266(8) 0.0352 1.0000 Uani .
C95 C 1.30622(17) -0.11859(13) 0.36311(8) 0.0325 1.0000 Uani .
C96 C 1.31545(18) -0.03056(12) 0.33385(8) 0.0319 1.0000 Uani .
C97 C 1.43049(19) -0.02478(13) 0.33051(8) 0.0373 1.0000 Uani .
C98 C 1.52805(17) -0.10283(13) 0.35447(8) 0.0323 1.0000 Uani .
C99 C 1.51006(17) -0.18760(12) 0.38204(7) 0.0287 1.0000 Uani .
C100 C 1.61404(16) -0.27490(12) 0.40666(7) 0.0299 1.0000 Uani .
C101 C 1.59725(17) -0.35899(12) 0.43664(8) 0.0313 1.0000 Uani .
C102 C 1.69593(19) -0.43895(14) 0.45793(9) 0.0391 1.0000 Uani .
C103 C 1.80790(19) -0.43214(15) 0.44886(10) 0.0453 1.0000 Uani .
C104 C 1.81762(19) -0.34548(15) 0.41846(10) 0.0457 1.0000 Uani .
H541 H 0.1678 1.2203 0.0238 0.0361 1.0000 Uiso R
H551 H 0.2118 1.3593 0.0109 0.0385 1.0000 Uiso R
H571 H -0.0545 1.4452 0.1056 0.0404 1.0000 Uiso R
H581 H -0.0950 1.3028 0.1206 0.0399 1.0000 Uiso R
H591 H 0.2132 1.5740 0.0319 0.0673 1.0000 Uiso R
H592 H 0.2773 1.4613 0.0494 0.0656 1.0000 Uiso R
H593 H 0.2067 1.5154 -0.0086 0.0644 1.0000 Uiso R
H611 H -0.1193 1.2351 -0.0097 0.0360 1.0000 Uiso R
H621 H -0.3130 1.2422 -0.0319 0.0406 1.0000 Uiso R
H641 H -0.3363 1.1049 0.1261 0.0434 1.0000 Uiso R
H651 H -0.1432 1.0980 0.1469 0.0396 1.0000 Uiso R
H661 H -0.6081 1.1638 0.0496 0.1019 1.0000 Uiso R
H662 H -0.5418 1.1923 0.0925 0.1032 1.0000 Uiso R
H663 H -0.4978 1.0854 0.0890 0.1023 1.0000 Uiso R
H681 H -0.0047 0.9957 0.0774 0.0392 1.0000 Uiso R
H691 H 0.1431 0.8482 0.0994 0.0392 1.0000 Uiso R
H711 H 0.3766 0.9618 0.1417 0.0378 1.0000 Uiso R
H721 H 0.2299 1.1089 0.1224 0.0377 1.0000 Uiso R
H811 H 0.4402 0.6892 0.2650 0.0800 1.0000 Uiso R
H812 H 0.5507 0.6325 0.3082 0.0795 1.0000 Uiso R
H813 H 0.5019 0.7432 0.2926 0.0794 1.0000 Uiso R
H821 H 0.4742 0.6022 0.0179 0.0996 1.0000 Uiso R
H822 H 0.5708 0.6402 0.0415 0.0995 1.0000 Uiso R
H823 H 0.6003 0.5287 0.0476 0.1001 1.0000 Uiso R
H831 H 0.7840 0.6338 0.3055 0.0770 1.0000 Uiso R
H832 H 0.8249 0.6545 0.2448 0.0764 1.0000 Uiso R
H833 H 0.9169 0.5803 0.2946 0.0756 1.0000 Uiso R
H841 H 0.6401 0.3121 0.1223 0.0986 1.0000 Uiso R
H842 H 0.6438 0.3120 0.1849 0.0994 1.0000 Uiso R
H843 H 0.5354 0.3886 0.1416 0.0987 1.0000 Uiso R
H881 H 0.9765 0.1480 0.2230 0.0383 1.0000 Uiso R
H911 H 1.2581 0.1367 0.3498 0.0438 1.0000 Uiso R
H931 H 1.1429 0.2898 0.3583 0.0700 1.0000 Uiso R
H932 H 1.1535 0.3391 0.2983 0.0694 1.0000 Uiso R
H933 H 1.0249 0.3544 0.3188 0.0712 1.0000 Uiso R
H941 H 1.1066 -0.0726 0.2810 0.0530 1.0000 Uiso R
H942 H 1.0786 -0.0080 0.2200 0.0533 1.0000 Uiso R
H943 H 1.2102 -0.0559 0.2445 0.0526 1.0000 Uiso R
H951 H 1.2297 -0.1251 0.3667 0.0390 1.0000 Uiso R
H971 H 1.4432 0.0331 0.3119 0.0453 1.0000 Uiso R
H981 H 1.6049 -0.1004 0.3515 0.0387 1.0000 Uiso R
H1011 H 1.5215 -0.3627 0.4435 0.0395 1.0000 Uiso R
H1021 H 1.6877 -0.4973 0.4782 0.0466 1.0000 Uiso R
H1031 H 1.8784 -0.4845 0.4630 0.0546 1.0000 Uiso R
H1041 H 1.8932 -0.3395 0.4144 0.0547 1.0000 Uiso R

loop_
_atom_site_aniso_label
_atom_site_aniso_U_11
_atom_site_aniso_U_22
_atom_site_aniso_U_33
_atom_site_aniso_U_23
_atom_site_aniso_U_13
_atom_site_aniso_U_12
N1 0.0285(8) 0.0198(7) 0.0531(10) -0.0110(7) -0.0013(7) -0.0067(6)
N2 0.0334(8) 0.0219(7) 0.0308(8) -0.0059(6) 0.0002(6) -0.0075(6)
N3 0.0313(9) 0.0351(9) 0.0580(11) -0.0045(8) 0.0040(8) -0.0090(7)
O1 0.0502(8) 0.0230(6) 0.0555(9) -0.0056(6) -0.0101(7) -0.0108(6)
O2 0.0319(7) 0.0417(8) 0.0677(10) -0.0148(7) 0.0033(7) -0.0089(6)
O3 0.0433(7) 0.0255(6) 0.0440(8) -0.0182(6) 0.0076(6) -0.0127(6)
O4 0.0575(9) 0.0340(7) 0.0518(9) -0.0177(7) -0.0207(7) 0.0016(7)
O5 0.0516(8) 0.0308(7) 0.0378(7) -0.0086(6) -0.0100(6) -0.0106(6)
O6 0.0409(7) 0.0253(6) 0.0405(7) -0.0159(6) 0.0047(6) -0.0073(5)
C1 0.0316(9) 0.0194(8) 0.0400(10) -0.0088(7) -0.0072(8) -0.0050(7)
C2 0.0294(9) 0.0286(9) 0.0417(11) -0.0115(8) -0.0039(8) -0.0074(7)
C3 0.0328(10) 0.0291(9) 0.0436(11) -0.0050(8) -0.0045(8) -0.0092(8)
C4 0.0361(10) 0.0220(8) 0.0415(11) -0.0027(8) -0.0128(8) -0.0087(7)
C5 0.0425(11) 0.0224(9) 0.0432(11) -0.0140(8) -0.0075(9) -0.0022(8)
C6 0.0363(10) 0.0255(9) 0.0386(10) -0.0096(8) -0.0010(8) -0.0070(8)
C7 0.0442(12) 0.0325(11) 0.0860(18) -0.0007(11) -0.0044(12) -0.0185(10)
C8 0.0319(9) 0.0189(8) 0.0407(10) -0.0129(7) 0.0052(8) -0.0055(7)
C9 0.0303(9) 0.0220(8) 0.0411(10) -0.0056(7) 0.0089(8) -0.0053(7)
C10 0.0306(10) 0.0249(9) 0.0458(11) -0.0030(8) -0.0007(8) -0.0001(7)
C11 0.0259(9) 0.0233(9) 0.0594(13) -0.0168(8) 0.0101(8) -0.0063(7)
C12 0.0436(11) 0.0268(9) 0.0402(11) -0.0120(8) 0.0122(9) -0.0133(8)
C13 0.0435(11) 0.0257(9) 0.0366(10) -0.0114(8) 0.0023(8) -0.0136(8)
C14 0.0493(14) 0.0823(19) 0.0691(18) -0.0108(15) -0.0008(13) -0.0270(14)
C15 0.0332(9) 0.0212(8) 0.0375(10) -0.0100(7) 0.0000(8) -0.0055(7)
C16 0.0327(10) 0.0249(9) 0.0449(11) -0.0127(8) -0.0025(8) -0.0073(7)
C17 0.0402(10) 0.0218(9) 0.0443(11) -0.0115(8) 0.0009(8) -0.0082(8)
C18 0.0383(10) 0.0238(9) 0.0382(10) -0.0086(8) 0.0009(8) -0.0055(8)
C19 0.0330(10) 0.0294(9) 0.0457(11) -0.0114(8) -0.0049(8) -0.0053(8)
C20 0.0368(10) 0.0228(9) 0.0501(12) -0.0126(8) -0.0064(9) -0.0076(8)
C21 0.0364(10) 0.0267(9) 0.0394(10) -0.0106(8) 0.0040(8) -0.0071(8)
C22 0.0368(10) 0.0221(9) 0.0420(11) -0.0106(8) 0.0028(8) -0.0071(8)
C23 0.0312(9) 0.0220(8) 0.0360(10) -0.0071(7) 0.0026(8) -0.0070(7)
C24 0.0354(10) 0.0254(9) 0.0341(10) -0.0083(7) -0.0018(8) -0.0077(7)
C25 0.0356(9) 0.0220(8) 0.0325(9) -0.0096(7) 0.0051(8) -0.0101(7)
C26 0.0304(9) 0.0195(8) 0.0323(9) -0.0037(7) 0.0040(7) -0.0087(7)
C27 0.0351(9) 0.0232(8) 0.0294(9) -0.0057(7) 0.0030(7) -0.0116(7)
C28 0.0363(10) 0.0209(8) 0.0338(9) -0.0101(7) 0.0073(8) -0.0118(7)
C29 0.0763(17) 0.0597(15) 0.0572(14) -0.0392(12) 0.0274(13) -0.0357(13)
C30 0.0433(13) 0.0667(16) 0.0730(17) -0.0375(14) -0.0069(12) -0.0085(11)
C31 0.0542(14) 0.0534(13) 0.0566(14) -0.0219(11) -0.0104(11) -0.0220(11)
C32 0.0617(15) 0.0382(12) 0.0721(16) -0.0295(11) 0.0157(12) -0.0230(11)
C33 0.0372(10) 0.0227(9) 0.0325(9) -0.0047(7) 0.0020(8) -0.0108(8)
C34 0.0365(10) 0.0224(9) 0.0346(10) -0.0056(7) -0.0010(8) -0.0082(8)
C35 0.0351(10) 0.0226(8) 0.0324(9) -0.0044(7) -0.0016(8) -0.0061(7)
C36 0.0337(9) 0.0255(9) 0.0346(10) -0.0069(7) -0.0046(8) -0.0074(7)
C37 0.0362(10) 0.0233(8) 0.0310(9) -0.0067(7) 0.0000(7) -0.0092(7)
C38 0.0343(9) 0.0217(8) 0.0312(9) -0.0052(7) -0.0011(7) -0.0067(7)
C39 0.0401(10) 0.0249(9) 0.0363(10) -0.0071(8) -0.0082(8) -0.0078(8)
C40 0.0409(10) 0.0226(8) 0.0334(10) -0.0072(7) -0.0015(8) -0.0082(8)
C41 0.0550(13) 0.0254(9) 0.0412(11) -0.0106(8) -0.0079(9) -0.0073(9)
C42 0.0427(11) 0.0240(9) 0.0359(10) -0.0076(7) -0.0057(8) -0.0101(8)
C43 0.0325(9) 0.0245(8) 0.0326(9) -0.0072(7) 0.0010(7) -0.0100(7)
C44 0.0369(10) 0.0215(8) 0.0296(9) -0.0071(7) -0.0015(7) -0.0069(7)
C45 0.0395(10) 0.0209(8) 0.0368(10) -0.0015(7) -0.0003(8) -0.0116(7)
C46 0.0319(9) 0.0244(8) 0.0360(10) -0.0057(7) 0.0017(8) -0.0108(7)
C47 0.0301(9) 0.0225(8) 0.0270(9) -0.0093(7) 0.0021(7) -0.0088(7)
C48 0.0288(9) 0.0265(9) 0.0311(9) -0.0117(7) 0.0017(7) -0.0067(7)
C49 0.0278(9) 0.0252(8) 0.0348(9) -0.0132(7) 0.0031(7) -0.0080(7)
C50 0.0390(10) 0.0268(9) 0.0449(11) -0.0108(8) 0.0010(9) -0.0072(8)
C51 0.0329(11) 0.0319(10) 0.0648(15) -0.0051(10) -0.0061(10) -0.0001(8)
C52 0.0248(10) 0.0414(12) 0.0766(17) -0.0036(11) -0.0010(10) -0.0040(9)
N4 0.0261(7) 0.0201(7) 0.0529(10) -0.0131(7) -0.0047(7) -0.0036(6)
N5 0.0374(8) 0.0226(7) 0.0343(8) -0.0048(6) 0.0010(7) -0.0078(6)
N6 0.0370(9) 0.0310(8) 0.0481(10) -0.0101(7) 0.0080(8) -0.0069(7)
O7 0.0445(8) 0.0220(6) 0.0501(8) -0.0114(6) -0.0002(6) -0.0110(6)
O8 0.0270(7) 0.0465(8) 0.0667(10) -0.0158(7) 0.0036(7) -0.0140(6)
O9 0.0430(7) 0.0267(6) 0.0436(8) -0.0181(6) 0.0071(6) -0.0127(6)
O10 0.0401(8) 0.0366(7) 0.0399(8) -0.0188(6) -0.0063(6) 0.0027(6)
O11 0.0459(8) 0.0321(7) 0.0380(7) -0.0087(6) -0.0057(6) -0.0121(6)
O12 0.0352(7) 0.0241(6) 0.0439(8) -0.0177(6) 0.0029(6) -0.0019(5)
C53 0.0276(9) 0.0222(8) 0.0392(10) -0.0103(7) -0.0077(7) -0.0051(7)
C54 0.0288(9) 0.0249(9) 0.0377(10) -0.0136(7) -0.0031(7) -0.0027(7)
C55 0.0307(9) 0.0276(9) 0.0359(10) -0.0084(7) -0.0010(8) -0.0076(7)
C56 0.0344(9) 0.0194(8) 0.0372(10) -0.0067(7) -0.0099(8) -0.0040(7)
C57 0.0331(10) 0.0249(9) 0.0423(11) -0.0143(8) -0.0038(8) -0.0033(7)
C58 0.0302(9) 0.0266(9) 0.0410(10) -0.0128(8) -0.0021(8) -0.0050(7)
C59 0.0498(12) 0.0291(10) 0.0555(13) -0.0110(9) 0.0040(10) -0.0158(9)
C60 0.0255(8) 0.0199(8) 0.0398(10) -0.0136(7) 0.0007(7) -0.0038(6)
C61 0.0246(8) 0.0237(8) 0.0385(10) -0.0092(7) 0.0057(7) -0.0047(7)
C62 0.0277(9) 0.0267(9) 0.0389(10) -0.0077(8) -0.0014(8) -0.0030(7)
C63 0.0233(8) 0.0253(9) 0.0483(11) -0.0143(8) 0.0025(8) -0.0040(7)
C64 0.0356(10) 0.0295(9) 0.0454(11) -0.0150(8) 0.0132(8) -0.0133(8)
C65 0.0382(10) 0.0256(9) 0.0348(10) -0.0097(7) 0.0002(8) -0.0074(8)
C66 0.0356(12) 0.090(2) 0.0802(19) -0.0196(16) 0.0115(12) -0.0273(13)
C67 0.0287(9) 0.0228(8) 0.0346(9) -0.0113(7) -0.0001(7) -0.0051(7)
C68 0.0297(9) 0.0265(9) 0.0421(10) -0.0137(8) -0.0033(8) -0.0073(7)
C69 0.0341(10) 0.0237(9) 0.0432(11) -0.0143(8) 0.0003(8) -0.0090(7)
C70 0.0325(9) 0.0225(8) 0.0342(10) -0.0096(7) 0.0014(7) -0.0042(7)
C71 0.0267(9) 0.0269(9) 0.0382(10) -0.0097(8) -0.0038(7) -0.0055(7)
C72 0.0313(9) 0.0231(8) 0.0420(10) -0.0137(8) -0.0024(8) -0.0082(7)
C73 0.0333(9) 0.0241(9) 0.0365(10) -0.0105(7) 0.0022(8) -0.0069(8)
C74 0.0347(10) 0.0249(9) 0.0360(10) -0.0119(7) 0.0062(8) -0.0083(8)
C75 0.0300(9) 0.0210(8) 0.0333(9) -0.0082(7) 0.0068(7) -0.0066(7)
C76 0.0314(9) 0.0241(8) 0.0327(9) -0.0097(7) 0.0039(7) -0.0051(7)
C77 0.0304(9) 0.0212(8) 0.0320(9) -0.0093(7) 0.0055(7) -0.0058(7)
C78 0.0312(9) 0.0210(8) 0.0327(9) -0.0054(7) 0.0064(7) -0.0093(7)
C79 0.0351(9) 0.0250(8) 0.0282(9) -0.0056(7) 0.0036(7) -0.0133(7)
C80 0.0353(9) 0.0210(8) 0.0342(9) -0.0099(7) 0.0082(8) -0.0110(7)
C81 0.0709(16) 0.0542(14) 0.0515(13) -0.0339(11) 0.0248(12) -0.0291(12)
C82 0.0629(16) 0.0675(17) 0.0410(13) -0.0148(12) -0.0041(11) 0.0168(13)
C83 0.0567(14) 0.0490(13) 0.0564(14) -0.0237(11) -0.0079(11) -0.0212(11)
C84 0.0750(18) 0.0452(13) 0.100(2) -0.0434(14) 0.0333(16) -0.0325(13)
C85 0.0343(10) 0.0228(9) 0.0328(9) -0.0041(7) 0.0024(8) -0.0097(8)
C86 0.0368(10) 0.0259(9) 0.0338(10) -0.0060(7) -0.0008(8) -0.0096(8)
C87 0.0371(10) 0.0227(8) 0.0330(10) -0.0023(7) -0.0033(8) -0.0078(7)
C88 0.0367(10) 0.0262(9) 0.0313(9) -0.0042(7) -0.0053(8) -0.0108(8)
C89 0.0376(10) 0.0233(8) 0.0312(9) -0.0037(7) -0.0020(8) -0.0117(7)
C90 0.0397(10) 0.0235(9) 0.0320(10) -0.0034(7) -0.0033(8) -0.0095(8)
C91 0.0427(11) 0.0253(9) 0.0375(10) -0.0046(8) -0.0111(8) -0.0078(8)
C92 0.0435(11) 0.0247(9) 0.0360(10) -0.0053(8) -0.0047(8) -0.0083(8)
C93 0.0559(13) 0.0285(10) 0.0494(12) -0.0116(9) -0.0116(10) -0.0069(9)
C94 0.0449(11) 0.0254(9) 0.0344(10) -0.0066(8) -0.0050(8) -0.0115(8)
C95 0.0360(10) 0.0243(9) 0.0348(10) -0.0057(7) -0.0020(8) -0.0087(7)
C96 0.0410(10) 0.0222(8) 0.0301(9) -0.0050(7) -0.0053(8) -0.0092(8)
C97 0.0466(11) 0.0240(9) 0.0377(10) -0.0004(8) -0.0041(9) -0.0137(8)
C98 0.0343(10) 0.0249(9) 0.0363(10) -0.0046(7) -0.0002(8) -0.0115(7)
C99 0.0380(10) 0.0230(8) 0.0253(9) -0.0084(7) 0.0012(7) -0.0087(7)
C100 0.0335(9) 0.0250(9) 0.0312(9) -0.0115(7) 0.0036(7) -0.0067(7)
C101 0.0357(10) 0.0249(9) 0.0339(10) -0.0115(7) 0.0032(8) -0.0081(7)
C102 0.0452(11) 0.0248(9) 0.0443(11) -0.0110(8) 0.0039(9) -0.0066(8)
C103 0.0389(11) 0.0299(10) 0.0567(13) -0.0120(9) 0.0004(10) 0.0025(8)
C104 0.0333(10) 0.0398(11) 0.0612(14) -0.0167(10) 0.0087(10) -0.0066(9)

loop_
_atom_type_symbol
_atom_type_scat_dispersion_real
_atom_type_scat_dispersion_imag
_atom_type_scat_Cromer_Mann_a1
_atom_type_scat_Cromer_Mann_b1
_atom_type_scat_Cromer_Mann_a2
_atom_type_scat_Cromer_Mann_b2
_atom_type_scat_Cromer_Mann_a3
_atom_type_scat_Cromer_Mann_b3
_atom_type_scat_Cromer_Mann_a4
_atom_type_scat_Cromer_Mann_b4
_atom_type_scat_Cromer_Mann_c
_atom_type_scat_source
C 0.0181 0.0091 2.3100 20.8439 1.0200 10.2075 1.5886 0.5687 0.8650 51.6512 0.2156 'International Tables Vol C 4.2.6.8 and 6.1.1.4'
H 0.0000 0.0000 0.4930 10.5109 0.3229 26.1257 0.1402 3.1424 0.0408 57.7998 0.0030 'International Tables Vol C 4.2.6.8 and 6.1.1.4'
N 0.0311 0.0180 12.2126 0.0057 3.1322 9.8933 2.0125 28.9975 1.1663 0.5826 -11.5290 'International Tables Vol C 4.2.6.8 and 6.1.1.4'
O 0.0492 0.0322 3.0485 13.2771 2.2868 5.7011 1.5463 0.3239 0.8670 32.9089 0.2508 'International Tables Vol C 4.2.6.8 and 6.1.1.4'

loop_
_geom_angle_atom_site_label_1
_geom_angle_atom_site_label_2
_geom_angle_atom_site_label_3
_geom_angle
_geom_angle_publ_flag
C1 N1 C8 117.73(14) yes
C1 N1 C15 121.64(15) yes
C8 N1 C15 120.49(14) yes
C43 N2 C47 118.14(15) yes
C48 N3 C52 117.81(17) yes
C4 O1 C7 116.49(17) yes
C11 O2 C14 117.75(19) yes
C28 O3 C29 113.86(14) yes
C24 O4 C30 120.28(18) yes
C27 O5 C31 117.77(15) yes
C25 O6 C32 116.09(16) yes
N1 C1 C2 121.38(16) yes
N1 C1 C6 119.18(17) yes
C2 C1 C6 119.43(17) yes
C1 C2 C3 120.45(18) yes
C1 C2 H21 119.7 no
C3 C2 H21 119.8 no
C2 C3 C4 119.76(19) yes
C2 C3 H31 119.9 no
C4 C3 H31 120.3 no
C3 C4 O1 124.84(19) yes
C3 C4 C5 119.65(17) yes
O1 C4 C5 115.51(18) yes
C4 C5 C6 120.62(18) yes
C4 C5 H51 121.2 no
C6 C5 H51 118.2 no
C1 C6 C5 120.05(19) yes
C1 C6 H61 120.2 no
C5 C6 H61 119.7 no
O1 C7 H71 106.5 no
O1 C7 H72 108.6 no
H71 C7 H72 109.8 no
O1 C7 H73 109.8 no
H71 C7 H73 110.2 no
H72 C7 H73 111.9 no
N1 C8 C9 120.62(17) yes
N1 C8 C13 120.59(17) yes
C9 C8 C13 118.78(17) yes
C8 C9 C10 121.01(18) yes
C8 C9 H91 119.3 no
C10 C9 H91 119.6 no
C9 C10 C11 119.31(18) yes
C9 C10 H101 120.3 no
C11 C10 H101 120.3 no
C10 C11 O2 124.91(19) yes
C10 C11 C12 119.66(18) yes
O2 C11 C12 115.43(18) yes
C11 C12 C13 120.59(18) yes
C11 C12 H121 117.9 no
C13 C12 H121 121.5 no
C8 C13 C12 120.62(18) yes
C8 C13 H131 119.5 no
C12 C13 H131 119.9 no
O2 C14 H141 105.9 no
O2 C14 H142 106.6 no
H141 C14 H142 111.3 no
O2 C14 H143 108.4 no
H141 C14 H143 112.0 no
H142 C14 H143 112.2 no
N1 C15 C16 120.69(16) yes
N1 C15 C20 121.57(16) yes
C16 C15 C20 117.73(16) yes
C15 C16 C17 121.11(17) yes
C15 C16 H161 119.7 no
C17 C16 H161 119.1 no
C16 C17 C18 121.04(17) yes
C16 C17 H171 118.3 no
C18 C17 H171 120.6 no
C17 C18 C19 117.69(17) yes
C17 C18 C21 121.47(17) yes
C19 C18 C21 120.83(18) yes
C18 C19 C20 121.35(18) yes
C18 C19 H191 119.6 no
C20 C19 H191 119.1 no
C15 C20 C19 121.07(17) yes
C15 C20 H201 119.2 no
C19 C20 H201 119.7 no
C18 C21 C22 177.1(2) yes
C21 C22 C23 175.9(2) yes
C22 C23 C24 121.00(17) yes
C22 C23 C28 119.00(16) yes
C24 C23 C28 120.00(16) yes
C23 C24 O4 116.70(16) yes
C23 C24 C25 119.59(17) yes
O4 C24 C25 123.56(16) yes
C24 C25 O6 119.15(16) yes
C24 C25 C26 120.57(16) yes
O6 C25 C26 119.97(16) yes
C25 C26 C27 119.57(16) yes
C25 C26 C33 120.00(16) yes
C27 C26 C33 120.35(16) yes
C26 C27 O5 117.54(16) yes
C26 C27 C28 119.71(16) yes
O5 C27 C28 122.72(16) yes
C23 C28 C27 120.49(16) yes
C23 C28 O3 118.86(16) yes
C27 C28 O3 120.62(16) yes
O3 C29 H291 109.3 no
O3 C29 H292 110.5 no
H291 C29 H292 111.0 no
O3 C29 H293 109.1 no
H291 C29 H293 109.9 no
H292 C29 H293 106.9 no
O4 C30 H301 107.3 no
O4 C30 H302 112.0 no
H301 C30 H302 109.1 no
O4 C30 H303 108.7 no
H301 C30 H303 110.4 no
H302 C30 H303 109.3 no
O5 C31 H311 108.7 no
O5 C31 H312 109.0 no
H311 C31 H312 109.5 no
O5 C31 H313 108.7 no
H311 C31 H313 109.5 no
H312 C31 H313 111.5 no
O6 C32 H321 107.8 no
O6 C32 H322 101.7 no
H321 C32 H322 109.9 no
O6 C32 H323 111.4 no
H321 C32 H323 111.8 no
H322 C32 H323 113.6 no
C26 C33 C34 178.6(2) yes
C33 C34 C35 176.6(2) yes
C34 C35 C36 120.04(17) yes
C34 C35 C40 120.47(16) yes
C36 C35 C40 119.45(16) yes
C35 C36 C37 122.21(17) yes
C35 C36 H361 118.2 no
C37 C36 H361 119.5 no
C36 C37 C38 118.03(16) yes
C36 C37 C42 119.50(16) yes
C38 C37 C42 122.47(16) yes
C37 C38 C39 119.62(16) yes
C37 C38 C44 123.81(16) yes
C39 C38 C44 116.57(16) yes
C38 C39 C40 122.65(17) yes
C38 C39 H391 119.2 no
C40 C39 H391 118.1 no
C35 C40 C39 117.98(16) yes
C35 C40 C41 122.34(17) yes
C39 C40 C41 119.69(17) yes
C40 C41 H411 108.9 no
C40 C41 H412 112.9 no
H411 C41 H412 109.1 no
C40 C41 H413 108.7 no
H411 C41 H413 106.8 no
H412 C41 H413 110.2 no
C37 C42 H421 109.1 no
C37 C42 H422 109.6 no
H421 C42 H422 107.7 no
C37 C42 H423 111.1 no
H421 C42 H423 109.9 no
H422 C42 H423 109.3 no
N2 C43 C44 123.54(17) yes
N2 C43 H431 116.8 no
C44 C43 H431 119.6 no
C38 C44 C43 122.94(17) yes
C38 C44 C45 120.26(16) yes
C43 C44 C45 116.61(16) yes
C44 C45 C46 120.50(16) yes
C44 C45 H451 120.2 no
C46 C45 H451 119.3 no
C45 C46 C47 119.27(17) yes
C45 C46 H461 121.3 no
C47 C46 H461 119.4 no
C46 C47 N2 121.95(16) yes
C46 C47 C48 120.08(16) yes
N2 C47 C48 117.96(15) yes
C47 C48 N3 117.02(16) yes
C47 C48 C49 120.79(16) yes
N3 C48 C49 122.19(17) yes
C48 C49 C50 119.31(17) yes
C48 C49 H491 120.5 no
C50 C49 H491 120.2 no
C49 C50 C51 118.94(18) yes
C49 C50 H501 120.1 no
C51 C50 H501 121.0 no
C50 C51 C52 118.67(19) yes
C50 C51 H511 121.3 no
C52 C51 H511 120.0 no
C51 C52 N3 123.1(2) yes
C51 C52 H521 118.8 no
N3 C52 H521 118.1 no
C53 N4 C60 117.58(14) yes
C53 N4 C67 122.31(15) yes
C60 N4 C67 119.50(14) yes
C95 N5 C99 118.19(15) yes
C100 N6 C104 117.55(17) yes
C56 O7 C59 117.24(15) yes
C63 O8 C66 116.93(19) yes
C80 O9 C81 113.42(14) yes
C76 O10 C82 115.10(18) yes
C79 O11 C83 118.86(15) yes
C77 O12 C84 114.44(16) yes
N4 C53 C54 121.95(16) yes
N4 C53 C58 119.08(17) yes
C54 C53 C58 118.96(16) yes
C53 C54 C55 121.24(17) yes
C53 C54 H541 120.0 no
C55 C54 H541 118.8 no
C54 C55 C56 119.27(18) yes
C54 C55 H551 119.7 no
C56 C55 H551 120.9 no
C55 C56 O7 124.59(18) yes
C55 C56 C57 119.68(17) yes
O7 C56 C57 115.73(16) yes
C56 C57 C58 120.56(17) yes
C56 C57 H571 119.3 no
C58 C57 H571 120.2 no
C53 C58 C57 120.22(18) yes
C53 C58 H581 120.4 no
C57 C58 H581 119.4 no
O7 C59 H591 109.0 no
O7 C59 H592 109.0 no
H591 C59 H592 109.9 no
O7 C59 H593 112.7 no
H591 C59 H593 107.9 no
H592 C59 H593 108.3 no
N4 C60 C61 119.98(17) yes
N4 C60 C65 120.69(17) yes
C61 C60 C65 119.31(16) yes
C60 C61 C62 120.45(17) yes
C60 C61 H611 119.3 no
C62 C61 H611 120.3 no
C61 C62 C63 119.85(18) yes
C61 C62 H621 120.4 no
C63 C62 H621 119.8 no
C62 C63 O8 115.22(17) yes
C62 C63 C64 120.14(17) yes
O8 C63 C64 124.63(18) yes
C63 C64 C65 119.72(18) yes
C63 C64 H641 120.8 no
C65 C64 H641 119.4 no
C64 C65 C60 120.50(18) yes
C64 C65 H651 120.4 no
C60 C65 H651 119.0 no
O8 C66 H661 107.5 no
O8 C66 H662 110.4 no
H661 C66 H662 110.4 no
O8 C66 H663 109.8 no
H661 C66 H663 108.7 no
H662 C66 H663 110.0 no
N4 C67 C68 121.01(16) yes
N4 C67 C72 121.29(15) yes
C68 C67 C72 117.69(16) yes
C67 C68 C69 121.22(17) yes
C67 C68 H681 119.4 no
C69 C68 H681 119.4 no
C68 C69 C70 121.00(16) yes
C68 C69 H691 119.5 no
C70 C69 H691 119.5 no
C69 C70 C71 117.94(16) yes
C69 C70 C73 121.69(16) yes
C71 C70 C73 120.37(17) yes
C70 C71 C72 121.41(17) yes
C70 C71 H711 119.1 no
C72 C71 H711 119.5 no
C67 C72 C71 120.72(16) yes
C67 C72 H721 119.2 no
C71 C72 H721 120.1 no
C70 C73 C74 177.3(2) yes
C73 C74 C75 174.3(2) yes
C74 C75 C76 120.98(17) yes
C74 C75 C80 118.93(16) yes
C76 C75 C80 120.09(16) yes
C75 C76 O10 118.75(15) yes
C75 C76 C77 119.30(17) yes
O10 C76 C77 121.89(16) yes
C76 C77 O12 120.29(16) yes
C76 C77 C78 120.84(16) yes
O12 C77 C78 118.72(15) yes
C77 C78 C79 119.58(16) yes
C77 C78 C85 120.28(16) yes
C79 C78 C85 120.14(17) yes
C78 C79 O11 116.03(16) yes
C78 C79 C80 119.45(16) yes
O11 C79 C80 124.49(16) yes
C75 C80 C79 120.67(16) yes
C75 C80 O9 118.70(16) yes
C79 C80 O9 120.60(16) yes
O9 C81 H811 111.6 no
O9 C81 H812 109.8 no
H811 C81 H812 109.4 no
O9 C81 H813 107.8 no
H811 C81 H813 108.7 no
H812 C81 H813 109.5 no
O10 C82 H821 111.0 no
O10 C82 H822 105.8 no
H821 C82 H822 110.9 no
O10 C82 H823 109.3 no
H821 C82 H823 109.4 no
H822 C82 H823 110.4 no
O11 C83 H831 109.5 no
O11 C83 H832 109.9 no
H831 C83 H832 109.6 no
O11 C83 H833 106.6 no
H831 C83 H833 110.1 no
H832 C83 H833 111.0 no
O12 C84 H841 107.9 no
O12 C84 H842 107.1 no
H841 C84 H842 109.6 no
O12 C84 H843 112.0 no
H841 C84 H843 109.1 no
H842 C84 H843 111.0 no
C78 C85 C86 179.4(2) yes
C85 C86 C87 177.9(2) yes
C86 C87 C88 120.15(17) yes
C86 C87 C92 120.10(17) yes
C88 C87 C92 119.71(17) yes
C87 C88 C89 122.61(17) yes
C87 C88 H881 119.1 no
C89 C88 H881 118.3 no
C88 C89 C90 117.65(16) yes
C88 C89 C94 120.03(16) yes
C90 C89 C94 122.30(16) yes
C89 C90 C91 119.50(17) yes
C89 C90 C96 122.78(16) yes
C91 C90 C96 117.66(16) yes
C90 C91 C92 123.10(18) yes
C90 C91 H911 119.9 no
C92 C91 H911 117.0 no
C87 C92 C91 117.42(17) yes
C87 C92 C93 122.14(17) yes
C91 C92 C93 120.44(18) yes
C92 C93 H931 110.8 no
C92 C93 H932 104.9 no
H931 C93 H932 104.2 no
C92 C93 H933 114.6 no
H931 C93 H933 112.0 no
H932 C93 H933 109.5 no
C89 C94 H941 110.6 no
C89 C94 H942 110.9 no
H941 C94 H942 109.0 no
C89 C94 H943 109.6 no
H941 C94 H943 108.8 no
H942 C94 H943 107.9 no
N5 C95 C96 124.01(18) yes
N5 C95 H951 117.5 no
C96 C95 H951 118.5 no
C90 C96 C95 123.74(18) yes
C90 C96 C97 120.18(16) yes
C95 C96 C97 115.98(17) yes
C96 C97 C98 120.98(17) yes
C96 C97 H971 120.5 no
C98 C97 H971 118.5 no
C97 C98 C99 118.82(18) yes
C97 C98 H981 121.8 no
C99 C98 H981 119.4 no
C98 C99 N5 121.99(17) yes
C98 C99 C100 120.40(17) yes
N5 C99 C100 117.60(15) yes
C99 C100 N6 116.59(16) yes
C99 C100 C101 121.03(17) yes
N6 C100 C101 122.38(17) yes
C100 C101 C102 119.33(18) yes
C100 C101 H1011 121.3 no
C102 C101 H1011 119.3 no
C101 C102 C103 118.94(19) yes
C101 C102 H1021 121.5 no
C103 C102 H1021 119.5 no
C102 C103 C104 118.43(19) yes
C102 C103 H1031 122.3 no
C104 C103 H1031 119.3 no
C103 C104 N6 123.4(2) yes
C103 C104 H1041 118.5 no
N6 C104 H1041 117.9 no

loop_
_geom_bond_atom_site_label_1
_geom_bond_atom_site_label_2
_geom_bond_distance
_geom_bond_publ_flag
N1 C1 1.432(2) yes
N1 C8 1.430(2) yes
N1 C15 1.395(2) yes
N2 C43 1.341(2) yes
N2 C47 1.346(2) yes
N3 C48 1.345(2) yes
N3 C52 1.345(3) yes
O1 C4 1.369(2) yes
O1 C7 1.419(3) yes
O2 C11 1.355(2) yes
O2 C14 1.368(3) yes
O3 C28 1.376(2) yes
O3 C29 1.428(3) yes
O4 C24 1.369(2) yes
O4 C30 1.396(3) yes
O5 C27 1.365(2) yes
O5 C31 1.435(3) yes
O6 C25 1.375(2) yes
O6 C32 1.422(3) yes
C1 C2 1.379(3) yes
C1 C6 1.391(3) yes
C2 C3 1.393(3) yes
C2 H21 0.953 no
C3 C4 1.386(3) yes
C3 H31 0.973 no
C4 C5 1.380(3) yes
C5 C6 1.380(3) yes
C5 H51 0.928 no
C6 H61 0.935 no
C7 H71 0.971 no
C7 H72 0.986 no
C7 H73 0.984 no
C8 C9 1.385(3) yes
C8 C13 1.394(3) yes
C9 C10 1.387(3) yes
C9 H91 0.934 no
C10 C11 1.394(3) yes
C10 H101 0.928 no
C11 C12 1.385(3) yes
C12 C13 1.368(3) yes
C12 H121 0.943 no
C13 H131 0.977 no
C14 H141 0.985 no
C14 H142 0.963 no
C14 H143 0.993 no
C15 C16 1.401(3) yes
C15 C20 1.400(3) yes
C16 C17 1.383(3) yes
C16 H161 0.932 no
C17 C18 1.398(3) yes
C17 H171 0.949 no
C18 C19 1.402(3) yes
C18 C21 1.429(3) yes
C19 C20 1.377(3) yes
C19 H191 0.943 no
C20 H201 0.940 no
C21 C22 1.207(3) yes
C22 C23 1.423(2) yes
C23 C24 1.408(3) yes
C23 C28 1.404(3) yes
C24 C25 1.390(3) yes
C25 C26 1.410(3) yes
C26 C27 1.412(2) yes
C26 C33 1.426(2) yes
C27 C28 1.390(3) yes
C29 H291 0.967 no
C29 H292 0.976 no
C29 H293 0.944 no
C30 H301 1.020 no
C30 H302 1.017 no
C30 H303 1.016 no
C31 H311 0.969 no
C31 H312 0.948 no
C31 H313 0.952 no
C32 H321 0.996 no
C32 H322 0.981 no
C32 H323 0.997 no
C33 C34 1.207(3) yes
C34 C35 1.434(2) yes
C35 C36 1.405(3) yes
C35 C40 1.408(3) yes
C36 C37 1.394(2) yes
C36 H361 0.942 no
C37 C38 1.405(3) yes
C37 C42 1.504(2) yes
C38 C39 1.397(3) yes
C38 C44 1.488(2) yes
C39 C40 1.389(3) yes
C39 H391 0.956 no
C40 C41 1.505(3) yes
C41 H411 0.966 no
C41 H412 0.976 no
C41 H413 0.977 no
C42 H421 0.955 no
C42 H422 0.945 no
C42 H423 0.981 no
C43 C44 1.397(3) yes
C43 H431 0.932 no
C44 C45 1.388(3) yes
C45 C46 1.367(3) yes
C45 H451 0.949 no
C46 C47 1.381(2) yes
C46 H461 0.923 no
C47 C48 1.487(2) yes
C48 C49 1.380(3) yes
C49 C50 1.379(3) yes
C49 H491 0.902 no
C50 C51 1.381(3) yes
C50 H501 0.940 no
C51 C52 1.374(3) yes
C51 H511 0.949 no
C52 H521 0.933 no
N4 C53 1.426(2) yes
N4 C60 1.433(2) yes
N4 C67 1.395(2) yes
N5 C95 1.342(2) yes
N5 C99 1.341(2) yes
N6 C100 1.336(3) yes
N6 C104 1.343(3) yes
O7 C56 1.367(2) yes
O7 C59 1.418(3) yes
O8 C63 1.381(2) yes
O8 C66 1.408(3) yes
O9 C80 1.378(2) yes
O9 C81 1.433(3) yes
O10 C76 1.375(2) yes
O10 C82 1.419(3) yes
O11 C79 1.365(2) yes
O11 C83 1.440(2) yes
O12 C77 1.376(2) yes
O12 C84 1.428(3) yes
C53 C54 1.382(3) yes
C53 C58 1.397(3) yes
C54 C55 1.386(3) yes
C54 H541 0.928 no
C55 C56 1.397(3) yes
C55 H551 0.940 no
C56 C57 1.385(3) yes
C57 C58 1.379(3) yes
C57 H571 0.945 no
C58 H581 0.955 no
C59 H591 0.975 no
C59 H592 0.973 no
C59 H593 0.971 no
C60 C61 1.390(3) yes
C60 C65 1.385(3) yes
C61 C62 1.382(3) yes
C61 H611 0.933 no
C62 C63 1.388(3) yes
C62 H621 0.945 no
C63 C64 1.383(3) yes
C64 C65 1.389(3) yes
C64 H641 0.929 no
C65 H651 0.929 no
C66 H661 0.977 no
C66 H662 0.963 no
C66 H663 0.984 no
C67 C68 1.403(2) yes
C67 C72 1.403(3) yes
C68 C69 1.380(3) yes
C68 H681 0.959 no
C69 C70 1.393(3) yes
C69 H691 0.941 no
C70 C71 1.401(3) yes
C70 C73 1.429(2) yes
C71 C72 1.377(2) yes
C71 H711 0.929 no
C72 H721 0.939 no
C73 C74 1.200(3) yes
C74 C75 1.429(2) yes
C75 C76 1.403(2) yes
C75 C80 1.406(3) yes
C76 C77 1.393(2) yes
C77 C78 1.404(3) yes
C78 C79 1.414(2) yes
C78 C85 1.427(2) yes
C79 C80 1.386(3) yes
C81 H811 0.979 no
C81 H812 0.949 no
C81 H813 0.954 no
C82 H821 0.994 no
C82 H822 0.988 no
C82 H823 0.969 no
C83 H831 0.968 no
C83 H832 0.971 no
C83 H833 0.966 no
C84 H841 0.975 no
C84 H842 0.979 no
C84 H843 0.984 no
C85 C86 1.204(3) yes
C86 C87 1.433(3) yes
C87 C88 1.403(3) yes
C87 C92 1.404(3) yes
C88 C89 1.388(3) yes
C88 H881 0.945 no
C89 C90 1.408(3) yes
C89 C94 1.509(2) yes
C90 C91 1.394(3) yes
C90 C96 1.492(2) yes
C91 C92 1.389(3) yes
C91 H911 0.938 no
C92 C93 1.505(3) yes
C93 H931 0.975 no
C93 H932 0.957 no
C93 H933 0.956 no
C94 H941 0.962 no
C94 H942 0.960 no
C94 H943 0.958 no
C95 C96 1.388(3) yes
C95 H951 0.939 no
C96 C97 1.388(3) yes
C97 C98 1.373(3) yes
C97 H971 0.941 no
C98 C99 1.377(3) yes
C98 H981 0.920 no
C99 C100 1.491(2) yes
C100 C101 1.378(3) yes
C101 C102 1.383(3) yes
C101 H1011 0.924 no
C102 C103 1.368(3) yes
C102 H1021 0.936 no
C103 C104 1.380(3) yes
C103 H1031 0.948 no
C104 H1041 0.926 no

loop_
_geom_hbond_atom_site_label_D
_geom_hbond_atom_site_label_H
_geom_hbond_atom_site_label_A
_geom_hbond_site_symmetry_A
_geom_hbond_angle_DHA
_geom_hbond_distance_DH
_geom_hbond_distance_HA
_geom_hbond_distance_DA
_geom_hbond_publ_flag
C12 H121 O11 . 157.17(6) 0.943 2.387 3.276(3) yes
C17 H171 N5 1_465 167.05(6) 0.949 2.596 3.527(3) yes
C64 H641 O5 . 145.98(6) 0.929 2.543 3.353(3) yes
